data_8107467
loop_
_publ_author_name
'Barrientos, Claudio'
'Squella, Juan Arturo'
'Moris, Silvana'

_publ_section_title
;
 The crystal structure of 4-(pyren-1-yl)butyl-4-nitrobenzoate, C27H21NO4
;
_journal_issue 3
_journal_name_full 'Zeitschrift f\"ur Kristallographie - New Crystal Structures'
_journal_page_first 459
_journal_page_last 461
_journal_paper_doi 10.1515/ncrs-2023-0034
_journal_volume 238
_journal_year 2023
_chemical_formula_moiety 'C27 H21 N O4'
_chemical_formula_sum 'C27 H21 N O4'
_chemical_formula_weight 423.45
_space_group_crystal_system triclinic
_space_group_IT_number 2
_space_group_name_Hall '-P 1'
_space_group_name_H-M_alt 'P -1'
_atom_sites_solution_hydrogens geom
_atom_sites_solution_primary dual
_cell_angle_alpha 89.3300(10)
_cell_angle_beta 79.7070(10)
_cell_angle_gamma 67.5220(10)
_cell_formula_units_Z 2
_cell_length_a 7.3476(2)
_cell_length_b 7.4894(2)
_cell_length_c 20.5137(5)
_cell_measurement_reflns_used 9980
_cell_measurement_temperature 296(2)
_cell_measurement_theta_max 31.99
_cell_measurement_theta_min 3.06
_cell_volume 1024.31(5)
_computing_cell_refinement 'SAINT V8.40B (?, 2016)'
_computing_data_reduction 'SAINT V8.40B (?, 2016)'
_computing_molecular_graphics 'Olex2 1.5 (Dolomanov et al., 2009)'
_computing_publication_material 'Olex2 1.5 (Dolomanov et al., 2009)'
_computing_structure_refinement 'SHELXL 2018/3 (Sheldrick, 2015)'
_computing_structure_solution 'SHELXT 2018/2 (Sheldrick, 2018)'
_diffrn_ambient_temperature 296.15
_diffrn_measured_fraction_theta_full 0.986
_diffrn_measured_fraction_theta_max 0.992
_diffrn_measurement_device_type 'Bruker APEX-II CCD'
_diffrn_measurement_method '\f and \w scans'
_diffrn_radiation_type MoK\a
_diffrn_radiation_wavelength 0.71073
_diffrn_reflns_av_R_equivalents 0.0403
_diffrn_reflns_av_unetI/netI 0.0327
_diffrn_reflns_Laue_measured_fraction_full 0.986
_diffrn_reflns_Laue_measured_fraction_max 0.992
_diffrn_reflns_limit_h_max 10
_diffrn_reflns_limit_h_min -10
_diffrn_reflns_limit_k_max 11
_diffrn_reflns_limit_k_min -11
_diffrn_reflns_limit_l_max 30
_diffrn_reflns_limit_l_min -30
_diffrn_reflns_number 38014
_diffrn_reflns_point_group_measured_fraction_full 0.986
_diffrn_reflns_point_group_measured_fraction_max 0.992
_diffrn_reflns_theta_full 25.242
_diffrn_reflns_theta_max 32.024
_diffrn_reflns_theta_min 3.058
_exptl_absorpt_coefficient_mu 0.092
_exptl_absorpt_correction_T_max 0.7463
_exptl_absorpt_correction_T_min 0.6986
_exptl_absorpt_correction_type multi-scan
_exptl_crystal_colour yellow
_exptl_crystal_density_diffrn 1.373
_exptl_crystal_description block
_exptl_crystal_F_000 444
_exptl_crystal_size_max 0.35
_exptl_crystal_size_mid 0.25
_exptl_crystal_size_min 0.056
_refine_diff_density_max 0.351
_refine_diff_density_min -0.176
_refine_diff_density_rms 0.041
_refine_ls_extinction_coef .
_refine_ls_extinction_method none
_refine_ls_goodness_of_fit_ref 1.039
_refine_ls_hydrogen_treatment constr
_refine_ls_matrix_type full
_refine_ls_number_parameters 289
_refine_ls_number_reflns 7063
_refine_ls_number_restraints 0
_refine_ls_restrained_S_all 1.039
_refine_ls_R_factor_all 0.0727
_refine_ls_R_factor_gt 0.0536
_refine_ls_shift/su_max 0.001
_refine_ls_shift/su_mean 0.000
_refine_ls_structure_factor_coef Fsqd
_refine_ls_weighting_details 'w=1/[\s^2^(Fo^2^)+(0.0998P)^2^+0.1125P] where P=(Fo^2^+2Fc^2^)/3'
_refine_ls_weighting_scheme calc
_refine_ls_wR_factor_gt 0.1613
_refine_ls_wR_factor_ref 0.1792
_reflns_Friedel_coverage 0.000
_reflns_Friedel_fraction_full .
_reflns_Friedel_fraction_max .
_reflns_number_gt 5031
_reflns_number_total 7063
_reflns_threshold_expression 'I > 2\s(I)'
_cod_data_source_file suppl_j_ncrs-2023-0034_suppl.cif
_cod_data_source_block 4_nbpy
_cod_database_code 8107467
_shelx_space_group_comment
;
The symmetry employed for this shelxl refinement is uniquely defined
by the following loop, which should always be used as a source of
symmetry information in preference to the above space-group names.
They are only intended as comments.
;
_shelx_estimated_absorpt_t_max 0.995
_shelx_estimated_absorpt_t_min 0.968
_exptl_absorpt_special_details
;
SADABS-2016/2 (Bruker,2016/2) was used for absorption correction.
wR2(int) was 0.1201 before and 0.0499 after correction.
The Ratio of minimum to maximum transmission is 0.9361.
The \l/2 correction factor is Not present.
;
_olex2_refinement_description
;
1. Fixed Uiso
 At 1.2 times of:
  All C(H) groups, All C(H,H) groups
2.a Secondary CH2 refined with riding coordinates:
 C8(H8A,H8B), C9(H9A,H9B), C10(H10A,H10B), C12(H12A,H12B)
2.b Aromatic/amide H refined with riding coordinates:
 C2(H2), C3(H3), C5(H5), C6(H6), C17(H17), C18(H18), C19(H19), C20(H20),
 C24(H24), C25(H25), C26(H26), C27(H27), C28(H28)
;
_olex2_submission_special_instructions 'No special instructions were received'

loop_
_space_group_symop_operation_xyz
'x, y, z'
'-x, -y, -z'

loop_
_atom_site_label
_atom_site_type_symbol
_atom_site_fract_x
_atom_site_fract_y
_atom_site_fract_z
_atom_site_U_iso_or_equiv
_atom_site_adp_type
_atom_site_occupancy
_atom_site_site_symmetry_order
_atom_site_calc_flag
_atom_site_refinement_flags_posn
_atom_site_refinement_flags_adp
_atom_site_refinement_flags_occupancy
_atom_site_disorder_assembly
_atom_site_disorder_group
O1 O 0.4095(2) 0.8490(3) 1.08666(5) 0.0987(5) Uani 1 1 d . . . . .
O2 O 0.6965(2) 0.7674(2) 1.02432(6) 0.0892(4) Uani 1 1 d . . . . .
O3 O 0.01850(13) 0.67382(17) 0.82333(5) 0.0648(3) Uani 1 1 d . . . . .
O4 O 0.33353(11) 0.54604(12) 0.76573(4) 0.04113(19) Uani 1 1 d . . . . .
N1 N 0.5222(2) 0.78884(18) 1.03367(5) 0.0564(3) Uani 1 1 d . . . . .
C1 C 0.44000(19) 0.74323(17) 0.97852(5) 0.0437(3) Uani 1 1 d . . . . .
C2 C 0.2401(2) 0.7740(2) 0.98909(6) 0.0531(3) Uani 1 1 d . . . . .
H2 H 0.158519 0.820771 1.030400 0.064 Uiso 1 1 calc R U . . .
C3 C 0.16270(19) 0.7339(2) 0.93679(6) 0.0511(3) Uani 1 1 d . . . . .
H3 H 0.027484 0.754845 0.942625 0.061 Uiso 1 1 calc R U . . .
C4 C 0.28751(16) 0.66242(16) 0.87561(5) 0.0384(2) Uani 1 1 d . . . . .
C5 C 0.48893(17) 0.63062(17) 0.86679(5) 0.0423(2) Uani 1 1 d . . . . .
H5 H 0.571989 0.580763 0.825928 0.051 Uiso 1 1 calc R U . . .
C6 C 0.56792(19) 0.67255(19) 0.91844(6) 0.0465(3) Uani 1 1 d . . . . .
H6 H 0.702598 0.653632 0.912757 0.056 Uiso 1 1 calc R U . . .
C7 C 0.19537(16) 0.62925(17) 0.81986(5) 0.0402(2) Uani 1 1 d . . . . .
C8 C 0.25759(15) 0.52075(15) 0.70760(5) 0.0358(2) Uani 1 1 d . . . . .
H8A H 0.185248 0.645771 0.691641 0.043 Uiso 1 1 calc R U . . .
H8B H 0.166398 0.454702 0.718498 0.043 Uiso 1 1 calc R U . . .
C9 C 0.43361(14) 0.40236(14) 0.65491(5) 0.0328(2) Uani 1 1 d . . . . .
H9A H 0.502114 0.275800 0.670577 0.039 Uiso 1 1 calc R U . . .
H9B H 0.527700 0.465788 0.646040 0.039 Uiso 1 1 calc R U . . .
C10 C 0.36291(14) 0.37930(14) 0.59137(5) 0.03200(19) Uani 1 1 d . . . . .
H10A H 0.294305 0.506381 0.576082 0.038 Uiso 1 1 calc R U . . .
H10B H 0.267575 0.317386 0.600758 0.038 Uiso 1 1 calc R U . . .
C12 C 0.53513(14) 0.25967(14) 0.53653(4) 0.03144(19) Uani 1 1 d . . . . .
H12A H 0.630883 0.321344 0.528407 0.038 Uiso 1 1 calc R U . . .
H12B H 0.602484 0.133206 0.552462 0.038 Uiso 1 1 calc R U . . .
C13 C 0.47882(13) 0.23119(13) 0.47123(4) 0.02908(18) Uani 1 1 d . . . . .
C14 C 0.62853(13) 0.12525(13) 0.41680(4) 0.02766(18) Uani 1 1 d . . . . .
C15 C 0.57399(13) 0.09871(13) 0.35550(4) 0.02739(17) Uani 1 1 d . . . . .
C16 C 0.36996(14) 0.17924(14) 0.34853(5) 0.03227(19) Uani 1 1 d . . . . .
C17 C 0.22596(14) 0.28310(16) 0.40299(5) 0.0387(2) Uani 1 1 d . . . . .
H17 H 0.091561 0.336786 0.399302 0.046 Uiso 1 1 calc R U . . .
C18 C 0.28016(14) 0.30759(16) 0.46264(5) 0.0367(2) Uani 1 1 d . . . . .
H18 H 0.180442 0.377396 0.498101 0.044 Uiso 1 1 calc R U . . .
C19 C 0.83749(14) 0.04039(15) 0.42073(5) 0.0351(2) Uani 1 1 d . . . . .
H19 H 0.876289 0.055191 0.460395 0.042 Uiso 1 1 calc R U . . .
C20 C 0.97964(14) -0.06069(16) 0.36817(5) 0.0390(2) Uani 1 1 d . . . . .
H20 H 1.113403 -0.112965 0.372651 0.047 Uiso 1 1 calc R U . . .
C21 C 0.92887(14) -0.08889(15) 0.30599(5) 0.0349(2) Uani 1 1 d . . . . .
C22 C 0.72401(13) -0.00832(13) 0.30033(4) 0.02965(18) Uani 1 1 d . . . . .
C23 C 0.66812(16) -0.03515(15) 0.23939(5) 0.0347(2) Uani 1 1 d . . . . .
C24 C 0.46044(17) 0.04475(17) 0.23460(5) 0.0406(2) Uani 1 1 d . . . . .
H24 H 0.422564 0.025098 0.195258 0.049 Uiso 1 1 calc R U . . .
C25 C 0.31924(16) 0.14804(17) 0.28639(5) 0.0399(2) Uani 1 1 d . . . . .
H25 H 0.185593 0.200442 0.281771 0.048 Uiso 1 1 calc R U . . .
C26 C 0.81792(19) -0.13906(18) 0.18585(5) 0.0450(3) Uani 1 1 d . . . . .
H26 H 0.782881 -0.157630 0.145840 0.054 Uiso 1 1 calc R U . . .
C27 C 1.01746(19) -0.2145(2) 0.19172(6) 0.0508(3) Uani 1 1 d . . . . .
H27 H 1.115145 -0.281697 0.155408 0.061 Uiso 1 1 calc R U . . .
C28 C 1.07376(17) -0.19124(18) 0.25090(6) 0.0458(3) Uani 1 1 d . . . . .
H28 H 1.208538 -0.243855 0.254145 0.055 Uiso 1 1 calc R U . . .

loop_
_atom_site_aniso_label
_atom_site_aniso_U_11
_atom_site_aniso_U_22
_atom_site_aniso_U_33
_atom_site_aniso_U_23
_atom_site_aniso_U_13
_atom_site_aniso_U_12
O1 0.1148(11) 0.1561(14) 0.0401(6) -0.0313(7) -0.0076(6) -0.0705(10)
O2 0.0857(8) 0.1440(13) 0.0593(7) -0.0092(7) -0.0258(6) -0.0620(9)
O3 0.0393(4) 0.0983(8) 0.0470(5) -0.0244(5) -0.0033(4) -0.0170(5)
O4 0.0379(4) 0.0548(5) 0.0276(3) -0.0113(3) -0.0051(3) -0.0146(3)
N1 0.0812(8) 0.0631(7) 0.0365(5) 0.0004(5) -0.0188(5) -0.0370(6)
C1 0.0608(7) 0.0455(6) 0.0294(5) -0.0010(4) -0.0127(4) -0.0235(5)
C2 0.0608(7) 0.0663(8) 0.0283(5) -0.0112(5) -0.0008(5) -0.0234(6)
C3 0.0467(6) 0.0696(8) 0.0332(5) -0.0131(5) 0.0004(4) -0.0213(6)
C4 0.0436(5) 0.0413(5) 0.0276(4) -0.0048(4) -0.0057(4) -0.0137(4)
C5 0.0442(5) 0.0500(6) 0.0293(5) -0.0053(4) -0.0043(4) -0.0154(4)
C6 0.0488(6) 0.0567(7) 0.0361(5) -0.0025(5) -0.0103(4) -0.0213(5)
C7 0.0395(5) 0.0459(6) 0.0311(5) -0.0080(4) -0.0039(4) -0.0129(4)
C8 0.0356(5) 0.0428(5) 0.0277(4) -0.0057(4) -0.0071(3) -0.0130(4)
C9 0.0338(4) 0.0362(5) 0.0278(4) -0.0037(3) -0.0050(3) -0.0130(4)
C10 0.0336(4) 0.0354(4) 0.0266(4) -0.0033(3) -0.0054(3) -0.0129(3)
C12 0.0312(4) 0.0358(5) 0.0274(4) -0.0041(3) -0.0061(3) -0.0125(3)
C13 0.0291(4) 0.0318(4) 0.0266(4) -0.0027(3) -0.0061(3) -0.0116(3)
C14 0.0261(4) 0.0314(4) 0.0267(4) -0.0015(3) -0.0069(3) -0.0114(3)
C15 0.0268(4) 0.0312(4) 0.0258(4) -0.0006(3) -0.0067(3) -0.0122(3)
C16 0.0292(4) 0.0383(5) 0.0307(4) -0.0002(3) -0.0105(3) -0.0124(3)
C17 0.0262(4) 0.0490(6) 0.0378(5) -0.0046(4) -0.0097(4) -0.0094(4)
C18 0.0278(4) 0.0437(5) 0.0335(5) -0.0073(4) -0.0047(3) -0.0086(4)
C19 0.0275(4) 0.0453(5) 0.0324(4) -0.0047(4) -0.0101(3) -0.0120(4)
C20 0.0251(4) 0.0509(6) 0.0383(5) -0.0064(4) -0.0070(4) -0.0108(4)
C21 0.0303(4) 0.0409(5) 0.0324(4) -0.0051(4) -0.0027(3) -0.0138(4)
C22 0.0314(4) 0.0332(4) 0.0263(4) -0.0008(3) -0.0054(3) -0.0146(3)
C23 0.0416(5) 0.0399(5) 0.0258(4) -0.0006(3) -0.0073(3) -0.0186(4)
C24 0.0458(5) 0.0510(6) 0.0305(5) 0.0015(4) -0.0160(4) -0.0210(5)
C25 0.0362(5) 0.0511(6) 0.0363(5) 0.0013(4) -0.0169(4) -0.0168(4)
C26 0.0529(6) 0.0539(6) 0.0270(4) -0.0060(4) -0.0038(4) -0.0206(5)
C27 0.0483(6) 0.0619(7) 0.0335(5) -0.0117(5) 0.0051(4) -0.0170(5)
C28 0.0339(5) 0.0570(7) 0.0395(5) -0.0104(5) 0.0018(4) -0.0134(4)

loop_
_atom_type_symbol
_atom_type_description
_atom_type_scat_dispersion_real
_atom_type_scat_dispersion_imag
_atom_type_scat_source
C C 0.0033 0.0016 'International Tables Vol C Tables 4.2.6.8 and 6.1.1.4'
H H 0.0000 0.0000 'International Tables Vol C Tables 4.2.6.8 and 6.1.1.4'
N N 0.0061 0.0033 'International Tables Vol C Tables 4.2.6.8 and 6.1.1.4'
O O 0.0106 0.0060 'International Tables Vol C Tables 4.2.6.8 and 6.1.1.4'

loop_
_geom_angle_atom_site_label_1
_geom_angle_atom_site_label_2
_geom_angle_atom_site_label_3
_geom_angle
_geom_angle_site_symmetry_1
_geom_angle_site_symmetry_3
C7 O4 C8 115.81(8) . .
O1 N1 C1 117.96(13) . .
O2 N1 O1 122.88(12) . .
O2 N1 C1 119.15(11) . .
C2 C1 N1 118.68(10) . .
C2 C1 C6 123.09(10) . .
C6 C1 N1 118.23(11) . .
C1 C2 H2 120.8 . .
C1 C2 C3 118.49(10) . .
C3 C2 H2 120.8 . .
C2 C3 H3 120.1 . .
C2 C3 C4 119.89(11) . .
C4 C3 H3 120.1 . .
C3 C4 C7 117.93(10) . .
C5 C4 C3 120.22(10) . .
C5 C4 C7 121.81(9) . .
C4 C5 H5 119.7 . .
C4 C5 C6 120.52(10) . .
C6 C5 H5 119.7 . .
C1 C6 C5 117.78(11) . .
C1 C6 H6 121.1 . .
C5 C6 H6 121.1 . .
O3 C7 O4 124.23(10) . .
O3 C7 C4 124.00(9) . .
O4 C7 C4 111.76(9) . .
O4 C8 H8A 110.1 . .
O4 C8 H8B 110.1 . .
O4 C8 C9 108.10(8) . .
H8A C8 H8B 108.4 . .
C9 C8 H8A 110.1 . .
C9 C8 H8B 110.1 . .
C8 C9 H9A 109.6 . .
C8 C9 H9B 109.6 . .
C8 C9 C10 110.29(8) . .
H9A C9 H9B 108.1 . .
C10 C9 H9A 109.6 . .
C10 C9 H9B 109.6 . .
C9 C10 H10A 109.1 . .
C9 C10 H10B 109.1 . .
C9 C10 C12 112.43(8) . .
H10A C10 H10B 107.8 . .
C12 C10 H10A 109.1 . .
C12 C10 H10B 109.1 . .
C10 C12 H12A 108.3 . .
C10 C12 H12B 108.3 . .
H12A C12 H12B 107.4 . .
C13 C12 C10 116.05(8) . .
C13 C12 H12A 108.3 . .
C13 C12 H12B 108.3 . .
C14 C13 C12 120.35(8) . .
C18 C13 C12 121.52(8) . .
C18 C13 C14 118.13(8) . .
C13 C14 C15 119.95(8) . .
C13 C14 C19 122.35(8) . .
C15 C14 C19 117.70(8) . .
C14 C15 C22 120.36(8) . .
C16 C15 C14 120.33(8) . .
C16 C15 C22 119.31(8) . .
C15 C16 C25 119.08(8) . .
C17 C16 C15 118.38(8) . .
C17 C16 C25 122.53(8) . .
C16 C17 H17 119.5 . .
C18 C17 C16 120.96(8) . .
C18 C17 H17 119.5 . .
C13 C18 H18 118.9 . .
C17 C18 C13 122.25(9) . .
C17 C18 H18 118.9 . .
C14 C19 H19 119.1 . .
C20 C19 C14 121.79(8) . .
C20 C19 H19 119.1 . .
C19 C20 H20 119.2 . .
C19 C20 C21 121.61(8) . .
C21 C20 H20 119.2 . .
C22 C21 C20 118.24(8) . .
C28 C21 C20 122.47(9) . .
C28 C21 C22 119.29(9) . .
C21 C22 C15 120.30(8) . .
C21 C22 C23 119.70(8) . .
C23 C22 C15 120.00(8) . .
C22 C23 C24 119.14(9) . .
C26 C23 C22 118.97(9) . .
C26 C23 C24 121.89(9) . .
C23 C24 H24 119.6 . .
C25 C24 C23 120.81(9) . .
C25 C24 H24 119.6 . .
C16 C25 H25 119.2 . .
C24 C25 C16 121.63(9) . .
C24 C25 H25 119.2 . .
C23 C26 H26 119.6 . .
C27 C26 C23 120.77(10) . .
C27 C26 H26 119.6 . .
C26 C27 H27 119.6 . .
C26 C27 C28 120.87(10) . .
C28 C27 H27 119.6 . .
C21 C28 H28 119.8 . .
C27 C28 C21 120.39(10) . .
C27 C28 H28 119.8 . .

loop_
_geom_bond_atom_site_label_1
_geom_bond_atom_site_label_2
_geom_bond_distance
_geom_bond_site_symmetry_2
O1 N1 1.2144(16) .
O2 N1 1.2071(18) .
O3 C7 1.2005(14) .
O4 C7 1.3346(12) .
O4 C8 1.4469(11) .
N1 C1 1.4740(14) .
C1 C2 1.3732(18) .
C1 C6 1.3796(15) .
C2 H2 0.9300 .
C2 C3 1.3860(17) .
C3 H3 0.9300 .
C3 C4 1.3899(14) .
C4 C5 1.3841(16) .
C4 C7 1.4966(14) .
C5 H5 0.9300 .
C5 C6 1.3874(15) .
C6 H6 0.9300 .
C8 H8A 0.9700 .
C8 H8B 0.9700 .
C8 C9 1.5076(13) .
C9 H9A 0.9700 .
C9 H9B 0.9700 .
C9 C10 1.5214(13) .
C10 H10A 0.9700 .
C10 H10B 0.9700 .
C10 C12 1.5223(12) .
C12 H12A 0.9700 .
C12 H12B 0.9700 .
C12 C13 1.5112(12) .
C13 C14 1.4144(12) .
C13 C18 1.3928(13) .
C14 C15 1.4242(11) .
C14 C19 1.4368(12) .
C15 C16 1.4195(12) .
C15 C22 1.4277(12) .
C16 C17 1.3933(13) .
C16 C25 1.4359(13) .
C17 H17 0.9300 .
C17 C18 1.3874(13) .
C18 H18 0.9300 .
C19 H19 0.9300 .
C19 C20 1.3558(13) .
C20 H20 0.9300 .
C20 C21 1.4308(14) .
C21 C22 1.4177(13) .
C21 C28 1.4016(13) .
C22 C23 1.4226(12) .
C23 C24 1.4319(15) .
C23 C26 1.3987(14) .
C24 H24 0.9300 .
C24 C25 1.3472(15) .
C25 H25 0.9300 .
C26 H26 0.9300 .
C26 C27 1.3825(18) .
C27 H27 0.9300 .
C27 C28 1.3838(16) .
C28 H28 0.9300 .

loop_
_geom_hbond_atom_site_label_D
_geom_hbond_atom_site_label_H
_geom_hbond_atom_site_label_A
_geom_hbond_distance_DH
_geom_hbond_distance_HA
_geom_hbond_distance_DA
_geom_hbond_angle_DHA
_geom_hbond_site_symmetry_A
_geom_hbond_publ_flag
C3 H3 O2 0.93 2.67 3.4898(19) 148.1 1_455 yes
C27 H27 O1 0.93 2.85 3.4603(19) 124.3 1_644 yes

loop_
_geom_torsion_atom_site_label_1
_geom_torsion_atom_site_label_2
_geom_torsion_atom_site_label_3
_geom_torsion_atom_site_label_4
_geom_torsion
_geom_torsion_site_symmetry_1
_geom_torsion_site_symmetry_2
_geom_torsion_site_symmetry_3
_geom_torsion_site_symmetry_4
O1 N1 C1 C2 1.2(2) . . . .
O1 N1 C1 C6 -179.21(13) . . . .
O2 N1 C1 C2 -177.94(14) . . . .
O2 N1 C1 C6 1.7(2) . . . .
O4 C8 C9 C10 -177.35(8) . . . .
N1 C1 C2 C3 178.97(12) . . . .
N1 C1 C6 C5 -179.81(11) . . . .
C1 C2 C3 C4 0.6(2) . . . .
C2 C1 C6 C5 -0.2(2) . . . .
C2 C3 C4 C5 0.2(2) . . . .
C2 C3 C4 C7 -177.46(12) . . . .
C3 C4 C5 C6 -1.04(19) . . . .
C3 C4 C7 O3 5.7(2) . . . .
C3 C4 C7 O4 -174.92(10) . . . .
C4 C5 C6 C1 1.06(19) . . . .
C5 C4 C7 O3 -171.88(13) . . . .
C5 C4 C7 O4 7.48(16) . . . .
C6 C1 C2 C3 -0.6(2) . . . .
C7 O4 C8 C9 -172.68(9) . . . .
C7 C4 C5 C6 176.50(11) . . . .
C8 O4 C7 O3 3.62(18) . . . .
C8 O4 C7 C4 -175.74(9) . . . .
C8 C9 C10 C12 -179.69(8) . . . .
C9 C10 C12 C13 -179.34(8) . . . .
C10 C12 C13 C14 178.82(8) . . . .
C10 C12 C13 C18 -1.12(14) . . . .
C12 C13 C14 C15 179.83(8) . . . .
C12 C13 C14 C19 0.22(15) . . . .
C12 C13 C18 C17 179.87(10) . . . .
C13 C14 C15 C16 0.44(14) . . . .
C13 C14 C15 C22 -179.88(8) . . . .
C13 C14 C19 C20 -179.93(10) . . . .
C14 C13 C18 C17 -0.06(16) . . . .
C14 C15 C16 C17 -0.34(15) . . . .
C14 C15 C16 C25 -179.23(9) . . . .
C14 C15 C22 C21 -0.14(14) . . . .
C14 C15 C22 C23 179.62(8) . . . .
C14 C19 C20 C21 -0.26(18) . . . .
C15 C14 C19 C20 0.45(15) . . . .
C15 C16 C17 C18 0.04(16) . . . .
C15 C16 C25 C24 -0.16(17) . . . .
C15 C22 C23 C24 -0.60(15) . . . .
C15 C22 C23 C26 179.43(9) . . . .
C16 C15 C22 C21 179.55(9) . . . .
C16 C15 C22 C23 -0.69(14) . . . .
C16 C17 C18 C13 0.16(18) . . . .
C17 C16 C25 C24 -179.00(10) . . . .
C18 C13 C14 C15 -0.23(14) . . . .
C18 C13 C14 C19 -179.85(9) . . . .
C19 C14 C15 C16 -179.93(9) . . . .
C19 C14 C15 C22 -0.24(14) . . . .
C19 C20 C21 C22 -0.15(17) . . . .
C19 C20 C21 C28 179.35(11) . . . .
C20 C21 C22 C15 0.34(15) . . . .
C20 C21 C22 C23 -179.42(9) . . . .
C20 C21 C28 C27 -179.88(11) . . . .
C21 C22 C23 C24 179.17(9) . . . .
C21 C22 C23 C26 -0.80(15) . . . .
C22 C15 C16 C17 179.97(9) . . . .
C22 C15 C16 C25 1.08(14) . . . .
C22 C21 C28 C27 -0.39(18) . . . .
C22 C23 C24 C25 1.54(16) . . . .
C22 C23 C26 C27 -0.14(18) . . . .
C23 C24 C25 C16 -1.17(18) . . . .
C23 C26 C27 C28 0.8(2) . . . .
C24 C23 C26 C27 179.88(11) . . . .
C25 C16 C17 C18 178.90(10) . . . .
C26 C23 C24 C25 -178.49(11) . . . .
C26 C27 C28 C21 -0.6(2) . . . .
C28 C21 C22 C15 -179.17(9) . . . .
C28 C21 C22 C23 1.06(15) . . . .
